data_2023004
loop_
_publ_author_name
'Traor&#xe9;, Bocar'
'Diouf, Ngon&#xe9;'
'K&#xe9;b&#xe9;, Momath'
'Gu&#xe9;ye-Sylla, Rokhaya'
'Thiam, Ibrahima Elhadji'
'Diouf, Ousmane'
'Retailleau, Pascal'
'Gaye, Mohamed'

_publ_section_title
;
 Crystal structure of
 poly[hexa-&#x3bc;-bro-mido-bis{2-[1-(py-ri-din-2-yl)ethyl-idene-amino]ethanol-ato}tetracopper(II)].
;
_journal_coeditor_code EX2076
_journal_issue 'Pt 2'
_journal_name_full 'Acta crystallographica. Section E, Crystallographic communications'
_journal_page_first 133
_journal_page_last 136
_journal_paper_doi 10.1107/S2056989023011040
_journal_volume 80
_journal_year 2024
_chemical_formula_iupac '[Cu4 Br6 (C9 H11 N2 O1)2]'
_chemical_formula_moiety 'C18 H22 Br6 Cu4 N4 O2'
_chemical_formula_sum 'C18 H22 Br6 Cu4 N4 O2'
_chemical_formula_weight 1060
_chemical_name_systematic
;
Poly[hexa-\m-bromido-bis{2-[1-(pyridin-2-yl)ethylideneamino]ethanolato}\
tetracopper(II)]
;
_space_group_crystal_system monoclinic
_space_group_IT_number 14
_space_group_name_Hall '-P 2ybc'
_space_group_name_H-M_alt 'P 1 21/c 1'
_atom_sites_solution_hydrogens geom
_atom_sites_solution_primary iterative
_audit_creation_method
;
Olex2 1.3
(compiled 2020.11.12 svn.r5f609507 for OlexSys, GUI svn.r6408)
;
_cell_angle_alpha 90
_cell_angle_beta 110.896(6)
_cell_angle_gamma 90
_cell_formula_units_Z 4
_cell_length_a 23.1656(12)
_cell_length_b 7.7041(3)
_cell_length_c 16.5664(8)
_cell_measurement_reflns_used 8413
_cell_measurement_temperature 291.80(11)
_cell_measurement_theta_max 28.6150
_cell_measurement_theta_min 2.6310
_cell_volume 2762.1(2)
_computing_cell_refinement
;
CrysAlisPro 1.171.41.108a (Rigaku OD, 2021)
;
_computing_data_collection
;
CrysAlisPro 1.171.41.108a (Rigaku OD, 2021)
;
_computing_data_reduction
;
CrysAlisPro 1.171.41.108a (Rigaku OD, 2021)
;
_computing_molecular_graphics
;
Olex2 1.3 (Dolomanov <i>et al.</i>,  2009)
;
_computing_publication_material
;
Olex2 1.3 (Dolomanov <i>et al.</i>,  2009)
;
_computing_structure_refinement
;
<i>SHELXL2018/3</i> (Sheldrick, 2015)
;
_computing_structure_solution
;
<i>olex2.solve</i> 1.3 (Bourhis <i>et al.</i>,  2015)
;
_diffrn_ambient_temperature 292.15
_diffrn_detector_area_resol_mean 5.8140
_diffrn_measured_fraction_theta_full 0.999
_diffrn_measured_fraction_theta_max 0.999
_diffrn_measurement_device 'four-circle diffractometer'
_diffrn_measurement_device_type 'XtaLAB AFC12 (RINC): Kappa single'
_diffrn_measurement_method '\w scans'
_diffrn_radiation_type MoK\a
_diffrn_radiation_wavelength 0.71073
_diffrn_reflns_av_R_equivalents 0.0563
_diffrn_reflns_av_unetI/netI 0.0340
_diffrn_reflns_limit_h_max 28
_diffrn_reflns_limit_h_min -28
_diffrn_reflns_limit_k_max 9
_diffrn_reflns_limit_k_min -9
_diffrn_reflns_limit_l_max 20
_diffrn_reflns_limit_l_min -20
_diffrn_reflns_number 40718
_diffrn_reflns_theta_full 25.242
_diffrn_reflns_theta_max 26.022
_diffrn_reflns_theta_min 2.459
_exptl_absorpt_coefficient_mu 11.742
_exptl_absorpt_correction_T_max 1.00000
_exptl_absorpt_correction_T_min 0.47856
_exptl_absorpt_correction_type multi-scan
_exptl_absorpt_process_details
;
(CrysAlisPro; Rigaku OD, 2021)
;
_exptl_crystal_colour 'metallic greenish green'
_exptl_crystal_density_diffrn 2.551
_exptl_crystal_description block
_exptl_crystal_F_000 2004
_exptl_crystal_size_max 0.2
_exptl_crystal_size_mid 0.2
_exptl_crystal_size_min 0.1
_refine_diff_density_max 0.952
_refine_diff_density_min -0.969
_refine_ls_extinction_method none
_refine_ls_goodness_of_fit_ref 1.021
_refine_ls_hydrogen_treatment constr
_refine_ls_matrix_type full
_refine_ls_number_parameters 344
_refine_ls_number_reflns 5446
_refine_ls_number_restraints 0
_refine_ls_restrained_S_all 1.021
_refine_ls_R_factor_all 0.0350
_refine_ls_R_factor_gt 0.0293
_refine_ls_shift/su_max 0.001
_refine_ls_shift/su_mean 0.000
_refine_ls_structure_factor_coef Fsqd
_refine_ls_weighting_details 'w=1/[\s^2^(Fo^2^)+(0.0406P)^2^+3.9895P] where P=(Fo^2^+2Fc^2^)/3'
_refine_ls_weighting_scheme calc
_refine_ls_wR_factor_gt 0.0732
_refine_ls_wR_factor_ref 0.0761
_reflns_number_gt 4912
_reflns_number_total 5446
_reflns_threshold_expression 'I > 2\s(I)'
_cod_data_source_file ex2076sup1.cif
_cod_data_source_block I
_cod_depositor_comments 'Adding full bibliography for 2023004.cif.'
_cod_database_code 2023004
_shelx_space_group_comment
;
The symmetry employed for this shelxl refinement is uniquely defined
by the following loop, which should always be used as a source of
symmetry information in preference to the above space-group names.
They are only intended as comments.
;
_shelx_estimated_absorpt_t_min 0.202
_shelx_estimated_absorpt_t_max 0.386

loop_
_space_group_symop_operation_xyz
'x, y, z'
'-x, y+1/2, -z+1/2'
'-x, -y, -z'
'x, -y-1/2, z-1/2'

loop_
_atom_site_type_symbol
_atom_site_label
_atom_site_fract_x
_atom_site_fract_y
_atom_site_fract_z
_atom_site_U_iso_or_equiv
_atom_site_adp_type
_atom_site_calc_flag
_atom_site_occupancy
_atom_site_disorder_assembly
_atom_site_disorder_group
Br Br2 0.87911(3) -0.06317(11) 0.75247(5) 0.03317(18) Uani d 0.942(2) A 1
Br Br1 0.88670(3) 0.43944(11) 0.74718(4) 0.03271(18) Uani d 0.942(2) A 1
Br Br4 0.75698(3) 0.22558(9) 0.56292(4) 0.03737(17) Uani d 1 . .
Br Br3 0.74379(3) 0.24099(10) 0.80563(5) 0.03751(17) Uani d 1 . .
Cu Cu1 0.88539(3) 0.65639(9) 0.84828(4) 0.02455(19) Uani d 0.942(2) A 1
Br Br6 0.61671(5) 1.04176(13) 0.36210(6) 0.0314(2) Uani d 0.927(3) A 1
Br Br5 0.62288(6) 0.54630(11) 0.37724(8) 0.0332(3) Uani d 0.927(3) A 1
Cu Cu3 0.81423(4) 0.18899(12) 0.73163(7) 0.0435(3) Uani d 0.942(2) A 1
Cu Cu2 0.61485(3) 0.82568(9) 0.46447(5) 0.0242(3) Uani d 0.927(3) A 1
Cu Cu4 0.68932(4) 0.29613(14) 0.41925(6) 0.0428(2) Uani d 0.94 A 1
O O1 0.79475(19) 0.6363(6) 0.8272(3) 0.0420(10) Uani d 1 . .
H H1 0.779586 0.539265 0.824191 0.063 Uiso calc 1 A 1
N N4 0.6105(3) 0.7513(7) 0.5758(3) 0.0334(12) Uani d 1 . .
C C5 0.9925(4) 0.7463(9) 0.9904(5) 0.0432(8) Uani d 1 . .
N N2 0.8871(3) 0.7459(7) 0.9601(3) 0.0313(11) Uani d 1 . .
N N1 0.9763(2) 0.6809(6) 0.9083(3) 0.0265(10) Uani d 1 . .
O O2 0.7056(2) 0.8353(6) 0.5357(3) 0.0429(11) Uani d 1 . .
H H2 0.723439 0.928382 0.550139 0.064 Uiso calc 1 A 1
N N3 0.5234(2) 0.8094(6) 0.4310(3) 0.0276(10) Uani d 1 . .
C C14 0.5054(3) 0.7543(6) 0.4956(4) 0.0186(10) Uani d 1 . .
C C15 0.5566(3) 0.7292(7) 0.5798(4) 0.0297(13) Uani d 1 . .
C C4 1.0527(3) 0.7781(9) 1.0393(5) 0.0428(9) Uani d 1 . .
H H4 1.063117 0.821780 1.095059 0.051 Uiso calc 1 . .
C C3 1.0989(3) 0.7447(9) 1.0053(5) 0.0433(18) Uani d 1 . .
H H3 1.140193 0.765954 1.038035 0.052 Uiso calc 1 . .
C C13 0.4433(3) 0.7302(9) 0.4831(4) 0.0357(14) Uani d 1 . .
H H13 0.431362 0.697402 0.528913 0.043 Uiso calc 1 . .
C C12 0.3997(3) 0.7558(9) 0.4020(5) 0.0370(16) Uani d 1 . .
H H12 0.358158 0.735100 0.391713 0.044 Uiso calc 1 . .
C C1 1.0208(3) 0.6488(8) 0.8764(4) 0.0343(13) Uani d 1 . .
H H1A 1.009791 0.603748 0.820813 0.041 Uiso calc 1 . .
C C6 0.9388(3) 0.7732(8) 1.0175(4) 0.0327(14) Uani d 1 . .
C C17 0.6690(3) 0.7424(10) 0.6488(5) 0.0432(8) Uani d 1 . .
H H17A 0.669363 0.643175 0.685041 0.052 Uiso calc 1 . .
H H17B 0.675167 0.846878 0.683591 0.052 Uiso calc 1 . .
C C8 0.8269(3) 0.7520(10) 0.9717(5) 0.0428(9) Uani d 1 . .
H H8A 0.823678 0.655889 1.007648 0.051 Uiso calc 1 . .
H H8B 0.823301 0.859334 1.000096 0.051 Uiso calc 1 . .
C C11 0.4180(3) 0.8116(8) 0.3370(4) 0.0382(14) Uani d 1 . .
H H11 0.388755 0.832008 0.282335 0.046 Uiso calc 1 . .
C C9 0.7776(4) 0.7413(12) 0.8876(7) 0.065(2) Uani d 1 . .
H H9 0.739468 0.795640 0.874160 0.078 Uiso calc 1 . .
C C2 1.0825(3) 0.6800(9) 0.9228(5) 0.0428(9) Uani d 1 . .
H H2A 1.112396 0.657735 0.898744 0.051 Uiso calc 1 . .
C C18 0.7190(3) 0.7249(10) 0.6106(5) 0.0432(8) Uani d 1 . .
H H18A 0.758582 0.757213 0.653413 0.052 Uiso calc 1 . .
H H18B 0.721657 0.605151 0.594195 0.052 Uiso calc 1 . .
C C7 0.9505(3) 0.8288(9) 1.1081(4) 0.0432(8) Uani d 1 . .
H H7A 0.994219 0.840791 1.138423 0.065 Uiso calc 1 . .
H H7B 0.934353 0.743263 1.136518 0.065 Uiso calc 1 . .
H H7C 0.930618 0.938153 1.107883 0.065 Uiso calc 1 . .
C C10 0.4802(3) 0.8381(8) 0.3522(4) 0.0339(13) Uani d 1 . .
H H10 0.492326 0.876321 0.307443 0.041 Uiso calc 1 . .
C C16 0.5438(4) 0.6878(10) 0.6593(4) 0.0495(18) Uani d 1 . .
H H16A 0.582073 0.671873 0.706658 0.074 Uiso calc 1 . .
H H16B 0.519781 0.583169 0.650470 0.074 Uiso calc 1 . .
H H16C 0.521134 0.781528 0.672180 0.074 Uiso calc 1 . .
Cu Cu1A 0.8866(8) 0.837(2) 0.8496(12) 0.052(5) Uani d 0.058(2) A 2
Br Br1A 0.8769(7) 0.549(3) 0.7560(10) 0.059(4) Uani d 0.058(2) A 2
Cu Cu3A 0.8077(7) 0.305(2) 0.7280(11) 0.0435(3) Uani d 0.058(2) A 2
Br Br2A 0.8834(8) 0.043(3) 0.7447(9) 0.059(5) Uani d 0.058(2) A 2
Br Br6A 0.6204(8) 0.962(3) 0.3729(11) 0.056(4) Uani d 0.073(3) A 2
Cu Cu2A 0.6147(8) 0.6632(17) 0.4634(10) 0.062(5) Uani d 0.073(3) A 2
Br Br5A 0.6162(9) 0.474(3) 0.3627(10) 0.063(5) Uani d 0.073(3) A 2
Cu Cu4A 0.6888(7) 0.190(2) 0.4192(10) 0.0428(2) Uani d 0.06 A 2

loop_
_atom_site_aniso_label
_atom_site_aniso_U_11
_atom_site_aniso_U_22
_atom_site_aniso_U_33
_atom_site_aniso_U_12
_atom_site_aniso_U_13
_atom_site_aniso_U_23
Br2 0.0374(4) 0.0225(3) 0.0403(4) 0.0038(3) 0.0146(3) 0.0071(3)
Br1 0.0417(4) 0.0279(4) 0.0331(4) -0.0146(3) 0.0190(3) -0.0105(3)
Br4 0.0293(3) 0.0509(4) 0.0253(3) -0.0027(2) 0.0017(3) -0.0008(2)
Br3 0.0309(3) 0.0501(4) 0.0380(4) -0.0067(3) 0.0201(3) -0.0033(3)
Cu1 0.0204(4) 0.0282(4) 0.0253(4) -0.0026(3) 0.0084(3) -0.0037(3)
Br6 0.0388(4) 0.0259(4) 0.0267(4) -0.0118(4) 0.0084(3) 0.0015(4)
Br5 0.0387(5) 0.0225(4) 0.0389(5) 0.0045(3) 0.0143(4) -0.0040(3)
Cu3 0.0419(5) 0.0373(5) 0.0589(6) 0.0010(4) 0.0271(5) -0.0042(4)
Cu2 0.0202(4) 0.0300(4) 0.0218(4) -0.0027(3) 0.0068(3) 0.0023(3)
Cu4 0.0415(5) 0.0386(5) 0.0389(5) 0.0043(4) 0.0028(4) 0.0039(4)
O1 0.031(2) 0.040(2) 0.056(3) -0.0086(19) 0.018(2) -0.003(2)
N4 0.032(3) 0.040(3) 0.024(3) 0.001(2) 0.004(3) 0.001(2)
C5 0.044(2) 0.049(2) 0.0295(18) 0.0005(15) 0.0043(15) 0.0014(15)
N2 0.031(3) 0.039(3) 0.029(3) 0.002(2) 0.018(3) -0.007(2)
N1 0.025(2) 0.029(2) 0.026(2) -0.0008(18) 0.009(2) -0.004(2)
O2 0.032(2) 0.049(3) 0.044(3) -0.0079(19) 0.008(2) 0.003(2)
N3 0.028(2) 0.033(2) 0.023(2) -0.0015(19) 0.011(2) 0.0003(19)
C14 0.023(3) 0.023(2) 0.012(2) 0.002(2) 0.0084(19) 0.0002(19)
C15 0.033(3) 0.029(3) 0.030(3) -0.002(2) 0.015(3) 0.000(2)
C4 0.033(2) 0.052(2) 0.046(2) -0.0002(17) 0.0177(18) -0.0032(18)
C3 0.029(4) 0.047(4) 0.045(5) -0.003(3) 0.003(3) 0.003(3)
C13 0.036(3) 0.045(3) 0.042(3) -0.006(3) 0.034(3) -0.001(3)
C12 0.023(3) 0.047(4) 0.039(4) -0.002(3) 0.009(3) 0.002(3)
C1 0.028(3) 0.050(4) 0.029(3) -0.003(3) 0.015(2) -0.006(3)
C6 0.049(4) 0.032(3) 0.026(3) 0.000(3) 0.024(3) -0.002(2)
C17 0.044(2) 0.049(2) 0.0295(18) 0.0005(15) 0.0043(15) 0.0014(15)
C8 0.033(2) 0.052(2) 0.046(2) -0.0002(17) 0.0177(18) -0.0032(18)
C11 0.027(3) 0.045(4) 0.037(3) 0.004(3) 0.004(2) 0.000(3)
C9 0.031(4) 0.079(6) 0.096(7) 0.001(4) 0.037(4) -0.027(5)
C2 0.033(2) 0.052(2) 0.046(2) -0.0002(17) 0.0177(18) -0.0032(18)
C18 0.044(2) 0.049(2) 0.0295(18) 0.0005(15) 0.0043(15) 0.0014(15)
C7 0.044(2) 0.049(2) 0.0295(18) 0.0005(15) 0.0043(15) 0.0014(15)
C10 0.034(3) 0.041(3) 0.030(3) 0.002(3) 0.014(3) 0.005(3)
C16 0.061(5) 0.065(5) 0.023(3) -0.006(4) 0.015(3) 0.009(3)
Cu1A 0.058(11) 0.046(9) 0.068(12) -0.003(8) 0.039(10) -0.004(8)
Br1A 0.069(10) 0.064(12) 0.054(9) 0.000(8) 0.034(8) -0.002(7)
Cu3A 0.0419(5) 0.0373(5) 0.0589(6) 0.0010(4) 0.0271(5) -0.0042(4)
Br2A 0.071(10) 0.086(14) 0.036(8) 0.027(9) 0.037(7) 0.009(8)
Br6A 0.058(8) 0.065(11) 0.051(8) -0.011(9) 0.025(7) -0.010(8)
Cu2A 0.081(12) 0.049(9) 0.063(10) -0.005(7) 0.036(9) -0.006(6)
Br5A 0.057(9) 0.104(15) 0.025(7) 0.025(11) 0.011(6) 0.026(9)
Cu4A 0.0415(5) 0.0386(5) 0.0389(5) 0.0043(4) 0.0028(4) 0.0039(4)

loop_
_atom_type_symbol
_atom_type_description
_atom_type_scat_dispersion_real
_atom_type_scat_dispersion_imag
_atom_type_scat_source
C C 0.0033 0.0016 'International Tables Vol C Tables 4.2.6.8 and 6.1.1.4'
H H 0.0000 0.0000 'International Tables Vol C Tables 4.2.6.8 and 6.1.1.4'
Br Br -0.2901 2.4595 'International Tables Vol C Tables 4.2.6.8 and 6.1.1.4'
Cu Cu 0.3201 1.2651 'International Tables Vol C Tables 4.2.6.8 and 6.1.1.4'
N N 0.0061 0.0033 'International Tables Vol C Tables 4.2.6.8 and 6.1.1.4'
O O 0.0106 0.0060 'International Tables Vol C Tables 4.2.6.8 and 6.1.1.4'

loop_
_geom_angle_atom_site_label_1
_geom_angle_atom_site_label_2
_geom_angle_atom_site_label_3
_geom_angle_site_symmetry_1
_geom_angle_site_symmetry_3
_geom_angle
_geom_angle_publ_flag
Cu3 Br2 Cu1 . 1_545 129.92(4) ?
Cu1 Br1 Cu3 . . 115.93(4) ?
Cu4 Br4 Cu3 . . 167.35(5) ?
Cu4A Br4 Cu3A . . 164.9(6) ?
Cu3 Br3 Cu4 . 4_566 159.31(4) ?
Cu3 Br3 Cu4A . 4_566 167.0(3) ?
Cu4 Br3 Cu4A 4_566 4_566 17.7(4) ?
Cu3A Br3 Cu4A . 4_566 154.2(5) ?
Br1 Cu1 Br2 . 1_565 99.38(3) y
O1 Cu1 Br2 . 1_565 97.34(14) y
O1 Cu1 Br1 . . 95.65(14) y
N2 Cu1 Br2 . 1_565 104.87(16) y
N2 Cu1 Br1 . . 155.74(16) y
N2 Cu1 O1 . . 81.9(2) y
N2 Cu1 N1 . . 80.5(2) ?
N1 Cu1 Br2 . 1_565 92.51(13) ?
N1 Cu1 Br1 . . 98.12(13) ?
N1 Cu1 O1 . . 161.5(2) y
Cu2 Br6 Cu4 . 1_565 116.82(5) ?
Cu4 Br5 Cu2 . . 131.12(6) ?
Br2 Cu3 Br1 . . 104.21(4) ?
Br2 Cu3 Br4 . . 106.85(4) ?
Br1 Cu3 Br4 . . 95.25(4) ?
Br3 Cu3 Br2 . . 124.47(5) ?
Br3 Cu3 Br1 . . 111.79(4) ?
Br3 Cu3 Br4 . . 110.23(4) ?
Br6 Cu2 Br5 . . 99.05(4) ?
N4 Cu2 Br6 . . 152.70(16) y
N4 Cu2 Br5 . . 108.25(16) ?
N4 Cu2 O2 . . 81.6(2) ?
N4 Cu2 N3 . . 80.6(2) ?
O2 Cu2 Br6 . . 96.41(13) ?
O2 Cu2 Br5 . . 95.09(14) ?
N3 Cu2 Br6 . . 97.65(14) ?
N3 Cu2 Br5 . . 94.12(14) ?
N3 Cu2 O2 . . 161.8(2) ?
Br4 Cu4 Br3 . 4_565 112.04(5) ?
Br4 Cu4 Br6 . 1_545 107.88(5) ?
Br4 Cu4 Br5 . . 126.29(6) ?
Br6 Cu4 Br3 1_545 4_565 94.15(4) ?
Br5 Cu4 Br3 . 4_565 107.49(5) ?
Br5 Cu4 Br6 . 1_545 103.88(5) ?
Cu1 O1 H1 . . 118.7 ?
C9 O1 Cu1 . . 111.4(4) ?
C9 O1 H1 . . 109.5 ?
C15 N4 Cu2 . . 117.6(5) ?
C15 N4 C17 . . 125.6(6) ?
C15 N4 Cu2A . . 111.8(7) ?
C17 N4 Cu2 . . 116.5(5) ?
C17 N4 Cu2A . . 114.4(7) ?
N1 C5 C6 . . 113.1(6) ?
C4 C5 N1 . . 121.0(7) ?
C4 C5 C6 . . 125.9(7) ?
C6 N2 Cu1 . . 117.8(4) ?
C6 N2 C8 . . 126.1(5) ?
C6 N2 Cu1A . . 109.5(7) ?
C8 N2 Cu1 . . 115.6(4) ?
C8 N2 Cu1A . . 114.9(7) ?
C5 N1 Cu1 . . 113.3(4) ?
C5 N1 Cu1A . . 96.5(6) ?
C1 N1 Cu1 . . 127.7(4) ?
C1 N1 C5 . . 118.9(5) ?
C1 N1 Cu1A . . 129.7(6) ?
Cu2 O2 H2 . . 121.1 ?
C18 O2 Cu2 . . 110.1(4) ?
C18 O2 H2 . . 109.5 ?
C18 O2 Cu2A . . 89.2(5) ?
C14 N3 Cu2 . . 113.5(4) ?
C14 N3 C10 . . 119.0(5) ?
C14 N3 Cu2A . . 100.5(5) ?
C10 N3 Cu2 . . 127.4(4) ?
C10 N3 Cu2A . . 127.8(5) ?
N3 C14 C15 . . 114.5(5) ?
N3 C14 C13 . . 121.4(5) ?
C13 C14 C15 . . 124.0(5) ?
N4 C15 C14 . . 113.6(6) ?
N4 C15 C16 . . 125.4(6) ?
C16 C15 C14 . . 121.0(6) ?
C5 C4 H4 . . 120.2 ?
C5 C4 C3 . . 119.7(7) ?
C3 C4 H4 . . 120.2 ?
C4 C3 H3 . . 120.4 ?
C2 C3 C4 . . 119.1(7) ?
C2 C3 H3 . . 120.4 ?
C14 C13 H13 . . 120.5 ?
C12 C13 C14 . . 119.0(5) ?
C12 C13 H13 . . 120.5 ?
C13 C12 H12 . . 120.3 ?
C11 C12 C13 . . 119.5(6) ?
C11 C12 H12 . . 120.3 ?
N1 C1 H1A . . 118.8 ?
N1 C1 C2 . . 122.5(6) ?
C2 C1 H1A . . 118.8 ?
C5 C6 C7 . . 118.4(6) ?
N2 C6 C5 . . 115.2(6) ?
N2 C6 C7 . . 126.4(6) ?
N4 C17 H17A . . 110.5 ?
N4 C17 H17B . . 110.5 ?
N4 C17 C18 . . 106.3(6) ?
H17A C17 H17B . . 108.7 ?
C18 C17 H17A . . 110.5 ?
C18 C17 H17B . . 110.5 ?
N2 C8 H8A . . 109.8 ?
N2 C8 H8B . . 109.8 ?
H8A C8 H8B . . 108.3 ?
C9 C8 N2 . . 109.3(6) ?
C9 C8 H8A . . 109.8 ?
C9 C8 H8B . . 109.8 ?
C12 C11 H11 . . 120.0 ?
C12 C11 C10 . . 119.9(6) ?
C10 C11 H11 . . 120.0 ?
O1 C9 C8 . . 112.2(6) ?
O1 C9 H9 . . 123.9 ?
C8 C9 H9 . . 123.9 ?
C3 C2 C1 . . 118.8(6) ?
C3 C2 H2A . . 120.6 ?
C1 C2 H2A . . 120.6 ?
O2 C18 C17 . . 110.1(6) ?
O2 C18 H18A . . 109.6 ?
O2 C18 H18B . . 109.6 ?
C17 C18 H18A . . 109.6 ?
C17 C18 H18B . . 109.6 ?
H18A C18 H18B . . 108.1 ?
C6 C7 H7A . . 109.5 ?
C6 C7 H7B . . 109.5 ?
C6 C7 H7C . . 109.5 ?
H7A C7 H7B . . 109.5 ?
H7A C7 H7C . . 109.5 ?
H7B C7 H7C . . 109.5 ?
N3 C10 C11 . . 121.1(6) ?
N3 C10 H10 . . 119.5 ?
C11 C10 H10 . . 119.5 ?
C15 C16 H16A . . 109.5 ?
C15 C16 H16B . . 109.5 ?
C15 C16 H16C . . 109.5 ?
H16A C16 H16B . . 109.5 ?
H16A C16 H16C . . 109.5 ?
H16B C16 H16C . . 109.5 ?
N2 Cu1A N1 . . 73.4(6) ?
N2 Cu1A Br1A . . 102.5(8) ?
N2 Cu1A Br2A . 1_565 158.1(10) ?
N1 Cu1A Br1A . . 71.7(6) ?
N1 Cu1A Br2A . 1_565 117.1(8) ?
Br2A Cu1A Br1A 1_565 . 99.2(8) ?
Cu3A Br1A Cu1A . . 132.4(8) ?
Br3 Cu3A Br4 . . 112.7(6) ?
Br3 Cu3A Br1A . . 124.7(8) ?
Br3 Cu3A Br2A . . 108.1(7) ?
Br1A Cu3A Br4 . . 113.7(8) ?
Br1A Cu3A Br2A . . 101.9(8) ?
Br2A Cu3A Br4 . . 88.0(6) ?
Cu1A Br2A Cu3A 1_545 . 116.4(7) ?
Cu4A Br6A Cu2A 1_565 . 127.7(9) ?
N4 Cu2A O2 . . 71.2(5) ?
N4 Cu2A N3 . . 72.9(5) ?
N4 Cu2A Br6A . . 104.3(6) ?
N4 Cu2A Br5A . . 158.7(9) ?
O2 Cu2A Br6A . . 67.2(5) ?
N3 Cu2A O2 . . 114.6(6) ?
N3 Cu2A Br6A . . 71.5(5) ?
Br5A Cu2A O2 . . 119.2(9) ?
Br5A Cu2A N3 . . 114.0(8) ?
Br5A Cu2A Br6A . . 97.0(8) ?
Cu2A Br5A Cu4A . . 116.3(8) ?
Br4 Cu4A Br3 . 4_565 111.8(6) ?
Br4 Cu4A Br5A . . 111.4(8) ?
Br3 Cu4A Br5A 4_565 . 89.4(6) ?
Br6A Cu4A Br4 1_545 . 123.9(9) ?
Br6A Cu4A Br5A 1_545 . 103.4(8) ?

loop_
_geom_bond_atom_site_label_1
_geom_bond_atom_site_label_2
_geom_bond_site_symmetry_2
_geom_bond_distance
_geom_bond_publ_flag
Br2 Cu1 1_545 2.6540(11) y
Br2 Cu3 . 2.4046(12) y
Br1 Cu1 . 2.3739(10) y
Br1 Cu3 . 2.5098(11) y
Br4 Cu3 . 2.6469(12) y
Br4 Cu4 . 2.3990(12) y
Br4 Cu3A . 2.634(17) ?
Br4 Cu4A . 2.357(16) ?
Br3 Cu3 . 2.3987(11) y
Br3 Cu4 4_566 2.6288(12) y
Br3 Cu3A . 2.336(16) ?
Br3 Cu4A 4_566 2.676(18) ?
Cu1 O1 . 2.008(4) y
Cu1 N2 . 1.964(5) y
Cu1 N1 . 1.992(5) y
Br6 Cu2 . 2.3878(11) y
Br6 Cu4 1_565 2.5359(14) y
Br5 Cu2 . 2.6357(11) y
Br5 Cu4 . 2.4092(14) y
Cu2 N4 . 1.968(5) y
Cu2 O2 . 2.011(4) y
Cu2 N3 . 1.993(5) y
O1 H1 . 0.8200 ?
O1 C9 . 1.448(10) ?
N4 C15 . 1.284(8) ?
N4 C17 . 1.462(9) ?
N4 Cu2A . 2.016(15) ?
C5 N1 . 1.372(9) ?
C5 C4 . 1.364(10) ?
C5 C6 . 1.479(11) ?
N2 C6 . 1.255(8) ?
N2 C8 . 1.473(8) ?
N2 Cu1A . 1.957(18) ?
N1 C1 . 1.338(7) ?
N1 Cu1A . 2.296(18) ?
O2 H2 . 0.8200 ?
O2 C18 . 1.443(8) ?
O2 Cu2A . 2.413(16) ?
N3 C14 . 1.348(7) ?
N3 C10 . 1.351(7) ?
N3 Cu2A . 2.284(17) ?
C14 C15 . 1.487(9) ?
C14 C13 . 1.390(8) ?
C15 C16 . 1.485(9) ?
C4 H4 . 0.9300 ?
C4 C3 . 1.400(10) ?
C3 H3 . 0.9300 ?
C3 C2 . 1.374(10) ?
C13 H13 . 0.9300 ?
C13 C12 . 1.378(9) ?
C12 H12 . 0.9300 ?
C12 C11 . 1.359(10) ?
C1 H1A . 0.9300 ?
C1 C2 . 1.381(9) ?
C6 C7 . 1.490(9) ?
C17 H17A . 0.9700 ?
C17 H17B . 0.9700 ?
C17 C18 . 1.512(11) ?
C8 H8A . 0.9700 ?
C8 H8B . 0.9700 ?
C8 C9 . 1.455(12) ?
C11 H11 . 0.9300 ?
C11 C10 . 1.387(8) ?
C9 H9 . 0.9300 ?
C2 H2A . 0.9300 ?
C18 H18A . 0.9700 ?
C18 H18B . 0.9700 ?
C7 H7A . 0.9600 ?
C7 H7B . 0.9600 ?
C7 H7C . 0.9600 ?
C10 H10 . 0.9300 ?
C16 H16A . 0.9600 ?
C16 H16B . 0.9600 ?
C16 H16C . 0.9600 ?
Cu1A Br1A . 2.67(3) ?
Cu1A Br2A 1_565 2.34(3) ?
Br1A Cu3A . 2.40(2) ?
Cu3A Br2A . 2.62(2) ?
Br6A Cu2A . 2.77(2) ?
Br6A Cu4A 1_565 2.31(2) ?
Cu2A Br5A . 2.23(3) ?
Br5A Cu4A . 2.71(3) ?

loop_
_geom_hbond_atom_site_label_D
_geom_hbond_atom_site_label_H
_geom_hbond_atom_site_label_A
_geom_hbond_site_symmetry_A
_geom_hbond_distance_DH
_geom_hbond_distance_HA
_geom_hbond_distance_DA
_geom_hbond_angle_DHA
_geom_hbond_publ_flag
O1 H1 Br3 . 0.82 2.43 3.240(4) 172.4 yes
O2 H2 Br4 1_565 0.82 2.40 3.206(4) 166.7 yes
C4 H4 Br2 3_767 0.93 3.04 3.915(8) 158.2 yes
C13 H13 Br5 3_666 0.93 2.99 3.843(6) 153.9 yes
C1 H1A Br1 . 0.93 2.96 3.477(6) 116.9 yes
C11 H11 Br3 3_666 0.93 2.95 3.670(6) 135.8 yes
C11 H11 Br5 2_655 0.93 3.05 3.790(7) 138.1 yes
C9 H9 Br5 4_576 0.93 2.98 3.888(8) 165.8 yes
C2 H2A Br2 2_756 0.93 3.09 3.818(7) 136.2 yes
C2 H2A Br4 2_756 0.93 2.91 3.658(7) 138.5 yes
C18 H18A Br2 1_565 0.97 3.02 3.965(7) 164.4 yes
C18 H18B Br4 . 0.97 3.13 4.086(7) 169.0 yes
C7 H7C Br1 4_576 0.96 2.99 3.621(7) 124.7 yes
C10 H10 Br6 . 0.93 2.98 3.482(6) 115.3 yes
C16 H16A Br6 4_576 0.96 2.92 3.636(7) 132.6 yes

loop_
_geom_torsion_atom_site_label_1
_geom_torsion_atom_site_label_2
_geom_torsion_atom_site_label_3
_geom_torsion_atom_site_label_4
_geom_torsion_site_symmetry_1
_geom_torsion_site_symmetry_2
_geom_torsion_site_symmetry_3
_geom_torsion_site_symmetry_4
_geom_torsion
_geom_torsion_publ_flag
Cu1 O1 C9 C8 . . . . -32.9(9) ?
Cu1 N2 C6 C5 . . . . 4.5(8) ?
Cu1 N2 C6 C7 . . . . -175.5(5) ?
Cu1 N2 C8 C9 . . . . -17.9(8) ?
Cu1 N1 C1 C2 . . . . 176.2(5) ?
Cu2 N4 C15 C14 . . . . 3.6(7) ?
Cu2 N4 C15 C16 . . . . -174.7(5) ?
Cu2 N4 C17 C18 . . . . -22.2(7) ?
Cu2 O2 C18 C17 . . . . -41.0(6) ?
Cu2 N3 C14 C15 . . . . 4.2(6) ?
Cu2 N3 C14 C13 . . . . -178.1(4) ?
Cu2 N3 C10 C11 . . . . 176.0(4) ?
N4 C17 C18 O2 . . . . 40.2(7) ?
C5 N1 C1 C2 . . . . -0.4(9) ?
C5 C4 C3 C2 . . . . 0.0(11) ?
N2 C8 C9 O1 . . . . 32.5(10) ?
N1 C5 C4 C3 . . . . 0.4(11) ?
N1 C5 C6 N2 . . . . -5.4(9) ?
N1 C5 C6 C7 . . . . 174.6(6) ?
N1 C1 C2 C3 . . . . 0.8(10) ?
N3 C14 C15 N4 . . . . -5.1(7) ?
N3 C14 C15 C16 . . . . 173.2(6) ?
N3 C14 C13 C12 . . . . 3.0(9) ?
C14 N3 C10 C11 . . . . -0.1(9) ?
C14 C13 C12 C11 . . . . -3.1(10) ?
C15 N4 C17 C18 . . . . 164.1(6) ?
C15 C14 C13 C12 . . . . -179.5(6) ?
C4 C5 N1 Cu1 . . . . -177.3(5) ?
C4 C5 N1 C1 . . . . -0.2(10) ?
C4 C5 N1 Cu1A . . . . -142.9(7) ?
C4 C5 C6 N2 . . . . 175.6(7) ?
C4 C5 C6 C7 . . . . -4.4(11) ?
C4 C3 C2 C1 . . . . -0.5(11) ?
C13 C14 C15 N4 . . . . 177.2(5) ?
C13 C14 C15 C16 . . . . -4.4(9) ?
C13 C12 C11 C10 . . . . 1.6(10) ?
C12 C11 C10 N3 . . . . 0.0(10) ?
C6 C5 N1 Cu1 . . . . 3.6(7) ?
C6 C5 N1 C1 . . . . -179.3(5) ?
C6 C5 N1 Cu1A . . . . 38.0(7) ?
C6 C5 C4 C3 . . . . 179.4(7) ?
C6 N2 C8 C9 . . . . 170.8(7) ?
C17 N4 C15 C14 . . . . 177.2(6) ?
C17 N4 C15 C16 . . . . -1.0(10) ?
C8 N2 C6 C5 . . . . 175.7(6) ?
C8 N2 C6 C7 . . . . -4.3(11) ?
C10 N3 C14 C15 . . . . -179.1(5) ?
C10 N3 C14 C13 . . . . -1.4(8) ?
Cu1A N2 C6 C5 . . . . -40.2(8) ?
Cu1A N2 C6 C7 . . . . 139.8(8) ?
Cu1A N2 C8 C9 . . . . 28.3(9) ?
Cu1A N1 C1 C2 . . . . 128.3(8) ?
Cu2A N4 C15 C14 . . . . -36.4(7) ?
Cu2A N4 C15 C16 . . . . 145.4(7) ?
Cu2A N4 C17 C18 . . . . 18.5(8) ?
Cu2A O2 C18 C17 . . . . -64.7(6) ?
Cu2A N3 C14 C15 . . . . 36.2(6) ?
Cu2A N3 C14 C13 . . . . -146.1(6) ?
Cu2A N3 C10 C11 . . . . 133.8(7) ?

loop_
_twin_individual_id
_twin_individual_mass_fraction_refined
1 0.6658(9)
2 0.3342(9)
